data_2224701
loop_
_publ_author_name
'Sun, Jingya'
'Tong, Xiangdi'

_publ_section_title Aqua(6,6'-oxydipicolinato-\k^2^<i>O</i>,<i>N</i>,<i>N</i>',<i>O</i>')copper(II)
_journal_coeditor_code LH2964
_journal_issue 1
_journal_name_full 'Acta Crystallographica Section E'
_journal_page_first m70
_journal_paper_doi 10.1107/S160053680905346X
_journal_volume 66
_journal_year 2010
_chemical_formula_iupac '[Cu (C12 H6 N2 O5) (H2 O)]'
_chemical_formula_moiety 'C12 H8 Cu N2 O6'
_chemical_formula_sum 'C12 H8 Cu N2 O6'
_chemical_formula_weight 339.74
_chemical_name_systematic Aqua(6,6'-oxydipicolinato-\k^2^<i>O</i>,<i>N</i>,<i>N</i>',<i>O</i>')copper(II)
_space_group_IT_number 14
_symmetry_cell_setting monoclinic
_symmetry_space_group_name_Hall '-P 2yn'
_symmetry_space_group_name_H-M 'P 1 21/n 1'
_atom_sites_solution_hydrogens geom
_atom_sites_solution_primary direct
_atom_sites_solution_secondary difmap
_audit_creation_method SHELXL-97
_cell_angle_alpha 90.00
_cell_angle_beta 110.201(9)
_cell_angle_gamma 90.00
_cell_formula_units_Z 4
_cell_length_a 7.2487(16)
_cell_length_b 21.055(4)
_cell_length_c 8.2269(17)
_cell_measurement_reflns_used 2501
_cell_measurement_temperature 296(2)
_cell_measurement_theta_max 27.46
_cell_measurement_theta_min 2.81
_cell_volume 1178.4(4)
_computing_cell_refinement 'SAINT (Siemens, 1996)'
_computing_data_collection 'SMART (Siemens, 1996)'
_computing_data_reduction 'SAINT (Siemens, 1996)'
_computing_molecular_graphics 'PLATON (Spek, 2009) and SHELXTL (Sheldrick, 2008)'
_computing_publication_material 'SHELXTL (Sheldrick, 2008)'
_computing_structure_refinement 'SHELXL97 (Sheldrick, 2008)'
_computing_structure_solution 'SHELXS97 (Sheldrick, 2008)'
_diffrn_ambient_temperature 296(2)
_diffrn_measured_fraction_theta_full 0.995
_diffrn_measured_fraction_theta_max 0.995
_diffrn_measurement_device_type 'Siemens SMART CCD'
_diffrn_measurement_method '\f and \w scans'
_diffrn_radiation_monochromator graphite
_diffrn_radiation_source 'fine-focus sealed tube'
_diffrn_radiation_type MoK\a
_diffrn_radiation_wavelength 0.71073
_diffrn_reflns_av_R_equivalents 0.0268
_diffrn_reflns_av_sigmaI/netI 0.0263
_diffrn_reflns_limit_h_max 8
_diffrn_reflns_limit_h_min -8
_diffrn_reflns_limit_k_max 24
_diffrn_reflns_limit_k_min -24
_diffrn_reflns_limit_l_max 8
_diffrn_reflns_limit_l_min -9
_diffrn_reflns_number 6790
_diffrn_reflns_theta_full 25.01
_diffrn_reflns_theta_max 25.01
_diffrn_reflns_theta_min 1.93
_exptl_absorpt_coefficient_mu 1.886
_exptl_absorpt_correction_T_max 0.6015
_exptl_absorpt_correction_T_min 0.5191
_exptl_absorpt_correction_type multi-scan
_exptl_absorpt_process_details '(SADABS; Sheldrick, 1996)'
_exptl_crystal_colour blue
_exptl_crystal_density_diffrn 1.915
_exptl_crystal_density_method 'not measured'
_exptl_crystal_description block
_exptl_crystal_F_000 684
_exptl_crystal_size_max 0.40
_exptl_crystal_size_mid 0.35
_exptl_crystal_size_min 0.30
_refine_diff_density_max 0.478
_refine_diff_density_min -0.374
_refine_ls_extinction_method none
_refine_ls_goodness_of_fit_ref 1.176
_refine_ls_hydrogen_treatment constr
_refine_ls_matrix_type full
_refine_ls_number_parameters 190
_refine_ls_number_reflns 2074
_refine_ls_number_restraints 0
_refine_ls_restrained_S_all 1.176
_refine_ls_R_factor_all 0.0389
_refine_ls_R_factor_gt 0.0317
_refine_ls_shift/su_max 0.000
_refine_ls_shift/su_mean 0.000
_refine_ls_structure_factor_coef Fsqd
_refine_ls_weighting_details 'calc w=1/[\s^2^(Fo^2^)+(0.0671P)^2^+0.1209P] where P=(Fo^2^+2Fc^2^)/3'
_refine_ls_weighting_scheme calc
_refine_ls_wR_factor_gt 0.0942
_refine_ls_wR_factor_ref 0.1098
_reflns_number_gt 1806
_reflns_number_total 2074
_reflns_threshold_expression I>2\s(I)
_cod_data_source_file lh2964.cif
_cod_data_source_block I
_cod_depositor_comments
;
The following automatic conversions were performed:
'_symmetry_cell_setting' value 'Monoclinic' changed to 'monoclinic'
according to '/home/saulius/struct/CIF-dictionaries/cif_core.dic'
dictionary named 'cif_core.dic' version 2.4.1 from 2010-06-29.

Automatic conversion script
Id: cif_fix_enum 1527 2010-12-29 10:47:43Z saulius 

The following automatic conversions were performed:

'_symmetry_cell_setting' value 'Monoclinic' changed to 'monoclinic'
according to /home/saulius/struct/CIF-dictionaries/cif_core.dic
dictionary named 'cif_core.dic' version 2.4.1 from 2010-06-29.

Automatic conversion script
Id: cif_fix_values 1715 2011-07-08 13:25:40Z adriana 
;
_cod_original_sg_symbol_H-M 'P 21/n'
_cod_database_code 2224701
_cod_database_fobs_code 2224701

loop_
_symmetry_equiv_pos_as_xyz
'x, y, z'
'-x+1/2, y+1/2, -z+1/2'
'-x, -y, -z'
'x-1/2, -y-1/2, z-1/2'

loop_
_atom_site_type_symbol
_atom_site_label
_atom_site_fract_x
_atom_site_fract_y
_atom_site_fract_z
_atom_site_U_iso_or_equiv
_atom_site_adp_type
_atom_site_calc_flag
_atom_site_refinement_flags
_atom_site_occupancy
_atom_site_disorder_assembly
_atom_site_disorder_group
Cu Cu1 0.33165(5) 0.109980(17) 0.96148(4) 0.02725(18) Uani d . 1 . .
O O3 0.2907(3) 0.05841(10) 1.1417(3) 0.0327(5) Uani d . 1 . .
N N2 0.4163(4) 0.14875(12) 0.7848(3) 0.0265(6) Uani d . 1 . .
O O1 0.4318(3) 0.18774(11) 1.0899(3) 0.0336(5) Uani d . 1 . .
O O5 0.3272(4) 0.06644(11) 0.5777(3) 0.0368(6) Uani d . 1 . .
N N1 0.2837(4) 0.03042(12) 0.8315(3) 0.0254(6) Uani d . 1 . .
O O4 0.2158(4) -0.04040(11) 1.1935(3) 0.0409(6) Uani d . 1 . .
O O2 0.5275(4) 0.28511(11) 1.0481(3) 0.0410(6) Uani d . 1 . .
C C12 0.2463(4) 0.00062(15) 1.1003(4) 0.0268(7) Uani d . 1 . .
C C1 0.4833(5) 0.23022(15) 1.0031(4) 0.0297(7) Uani d . 1 . .
O O6 0.0171(3) 0.14739(11) 0.8390(3) 0.0382(6) Uani d . 1 . .
H H6A -0.0120 0.1623 0.7373 0.046 Uiso d R 1 . .
H H6B -0.0521 0.1144 0.8010 0.046 Uiso d R 1 . .
C C2 0.4850(5) 0.20891(14) 0.8261(4) 0.0284(7) Uani d . 1 . .
C C5 0.4587(5) 0.15934(17) 0.5117(4) 0.0342(8) Uani d . 1 . .
H H5 0.4473 0.1419 0.4048 0.041 Uiso calc R 1 . .
C C11 0.2346(4) -0.01770(15) 0.9187(4) 0.0258(7) Uani d . 1 . .
C C10 0.1814(5) -0.07640(16) 0.8462(4) 0.0348(8) Uani d . 1 . .
H H10 0.1481 -0.1089 0.9075 0.042 Uiso calc R 1 . .
C C6 0.4036(5) 0.12555(15) 0.6311(4) 0.0298(7) Uani d . 1 . .
C C8 0.2272(5) -0.03744(16) 0.5894(4) 0.0358(8) Uani d . 1 . .
H H8 0.2241 -0.0430 0.4763 0.043 Uiso calc R 1 . .
C C7 0.2808(5) 0.02011(15) 0.6721(4) 0.0280(7) Uani d . 1 . .
C C9 0.1787(5) -0.08608(16) 0.6763(4) 0.0374(8) Uani d . 1 . .
H H9 0.1441 -0.1255 0.6235 0.045 Uiso calc R 1 . .
C C3 0.5440(5) 0.24521(16) 0.7162(4) 0.0366(8) Uani d . 1 . .
H H3 0.5919 0.2861 0.7470 0.044 Uiso calc R 1 . .
C C4 0.5311(5) 0.21967(17) 0.5561(5) 0.0407(9) Uani d . 1 . .
H H4 0.5715 0.2435 0.4793 0.049 Uiso calc R 1 . .

loop_
_atom_site_aniso_label
_atom_site_aniso_U_11
_atom_site_aniso_U_22
_atom_site_aniso_U_33
_atom_site_aniso_U_12
_atom_site_aniso_U_13
_atom_site_aniso_U_23
Cu1 0.0409(3) 0.0226(3) 0.0216(3) -0.00293(15) 0.01511(19) -0.00212(14)
O3 0.0481(14) 0.0300(13) 0.0229(11) -0.0044(10) 0.0161(10) -0.0017(9)
N2 0.0309(14) 0.0253(14) 0.0242(13) 0.0005(11) 0.0105(10) 0.0002(11)
O1 0.0470(14) 0.0288(12) 0.0267(11) -0.0051(10) 0.0150(10) -0.0053(9)
O5 0.0589(16) 0.0326(13) 0.0237(11) -0.0090(11) 0.0203(11) -0.0052(10)
N1 0.0327(14) 0.0225(13) 0.0220(12) -0.0009(11) 0.0108(10) -0.0010(10)
O4 0.0594(16) 0.0381(14) 0.0303(12) -0.0093(12) 0.0219(11) 0.0034(11)
O2 0.0495(15) 0.0263(13) 0.0471(15) -0.0071(10) 0.0166(12) -0.0104(11)
C12 0.0283(16) 0.0302(18) 0.0215(15) 0.0000(13) 0.0082(13) 0.0033(13)
C1 0.0275(16) 0.0285(19) 0.0323(16) 0.0031(13) 0.0094(13) -0.0018(14)
O6 0.0378(13) 0.0339(13) 0.0400(13) 0.0015(10) 0.0098(11) 0.0019(11)
C2 0.0286(16) 0.0233(16) 0.0310(16) -0.0001(13) 0.0075(13) 0.0014(13)
C5 0.0361(18) 0.040(2) 0.0298(17) 0.0017(14) 0.0164(14) 0.0037(14)
C11 0.0289(16) 0.0250(16) 0.0234(15) 0.0026(12) 0.0087(12) 0.0014(12)
C10 0.048(2) 0.0268(18) 0.0324(18) -0.0054(14) 0.0167(15) -0.0001(14)
C6 0.0361(18) 0.0305(18) 0.0246(16) 0.0025(14) 0.0130(13) 0.0022(13)
C8 0.046(2) 0.036(2) 0.0277(16) -0.0008(15) 0.0161(15) -0.0095(15)
C7 0.0348(17) 0.0279(17) 0.0227(15) 0.0012(13) 0.0117(13) -0.0001(13)
C9 0.050(2) 0.0285(18) 0.0346(18) -0.0074(16) 0.0160(16) -0.0114(15)
C3 0.0374(19) 0.0310(18) 0.042(2) -0.0050(15) 0.0142(15) 0.0034(16)
C4 0.043(2) 0.042(2) 0.042(2) -0.0028(16) 0.0217(16) 0.0123(17)

loop_
_atom_type_symbol
_atom_type_description
_atom_type_scat_dispersion_real
_atom_type_scat_dispersion_imag
_atom_type_scat_source
C C 0.0033 0.0016 'International Tables Vol C Tables 4.2.6.8 and 6.1.1.4'
H H 0.0000 0.0000 'International Tables Vol C Tables 4.2.6.8 and 6.1.1.4'
N N 0.0061 0.0033 'International Tables Vol C Tables 4.2.6.8 and 6.1.1.4'
O O 0.0106 0.0060 'International Tables Vol C Tables 4.2.6.8 and 6.1.1.4'
Cu Cu 0.3201 1.2651 'International Tables Vol C Tables 4.2.6.8 and 6.1.1.4'

loop_
_geom_angle_atom_site_label_1
_geom_angle_atom_site_label_2
_geom_angle_atom_site_label_3
_geom_angle_site_symmetry_1
_geom_angle_site_symmetry_3
_geom_angle
_geom_angle_publ_flag
O3 Cu1 N2 . . 167.91(10) ?
O3 Cu1 O1 . . 100.51(9) ?
N2 Cu1 O1 . . 84.13(10) ?
O3 Cu1 N1 . . 83.87(9) ?
N2 Cu1 N1 . . 89.62(10) ?
O1 Cu1 N1 . . 168.68(10) ?
O3 Cu1 O6 . . 97.86(10) ?
N2 Cu1 O6 . . 92.86(10) ?
O1 Cu1 O6 . . 94.45(9) ?
N1 Cu1 O6 . . 95.29(10) ?
C12 O3 Cu1 . . 114.87(19) ?
C6 N2 C2 . . 118.7(3) ?
C6 N2 Cu1 . . 128.4(2) ?
C2 N2 Cu1 . . 112.8(2) ?
C1 O1 Cu1 . . 114.29(19) ?
C7 O5 C6 . . 128.3(2) ?
C7 N1 C11 . . 118.9(3) ?
C7 N1 Cu1 . . 128.5(2) ?
C11 N1 Cu1 . . 112.4(2) ?
O4 C12 O3 . . 126.1(3) ?
O4 C12 C11 . . 118.5(3) ?
O3 C12 C11 . . 115.4(3) ?
O2 C1 O1 . . 126.1(3) ?
O2 C1 C2 . . 118.6(3) ?
O1 C1 C2 . . 115.3(3) ?
Cu1 O6 H6A . . 115.6 ?
Cu1 O6 H6B . . 104.6 ?
H6A O6 H6B . . 91.5 ?
N2 C2 C3 . . 121.9(3) ?
N2 C2 C1 . . 112.9(3) ?
C3 C2 C1 . . 125.2(3) ?
C4 C5 C6 . . 117.7(3) ?
C4 C5 H5 . . 121.1 ?
C6 C5 H5 . . 121.1 ?
N1 C11 C10 . . 122.0(3) ?
N1 C11 C12 . . 113.2(3) ?
C10 C11 C12 . . 124.8(3) ?
C11 C10 C9 . . 118.0(3) ?
C11 C10 H10 . . 121.0 ?
C9 C10 H10 . . 121.0 ?
N2 C6 O5 . . 121.8(3) ?
N2 C6 C5 . . 123.1(3) ?
O5 C6 C5 . . 115.1(3) ?
C9 C8 C7 . . 118.8(3) ?
C9 C8 H8 . . 120.6 ?
C7 C8 H8 . . 120.6 ?
N1 C7 O5 . . 121.8(3) ?
N1 C7 C8 . . 122.6(3) ?
O5 C7 C8 . . 115.6(3) ?
C8 C9 C10 . . 119.7(3) ?
C8 C9 H9 . . 120.2 ?
C10 C9 H9 . . 120.2 ?
C2 C3 C4 . . 118.5(3) ?
C2 C3 H3 . . 120.8 ?
C4 C3 H3 . . 120.8 ?
C5 C4 C3 . . 120.1(3) ?
C5 C4 H4 . . 119.9 ?
C3 C4 H4 . . 119.9 ?

loop_
_geom_bond_atom_site_label_1
_geom_bond_atom_site_label_2
_geom_bond_site_symmetry_2
_geom_bond_distance
_geom_bond_publ_flag
Cu1 O3 . 1.942(2) ?
Cu1 N2 . 1.942(3) ?
Cu1 O1 . 1.948(2) ?
Cu1 N1 . 1.953(2) ?
Cu1 O6 . 2.290(2) ?
O3 C12 . 1.275(4) ?
N2 C6 . 1.328(4) ?
N2 C2 . 1.361(4) ?
O1 C1 . 1.278(4) ?
O5 C7 . 1.359(4) ?
O5 C6 . 1.371(4) ?
N1 C7 . 1.323(4) ?
N1 C11 . 1.358(4) ?
O4 C12 . 1.225(4) ?
O2 C1 . 1.222(4) ?
C12 C11 . 1.517(4) ?
C1 C2 . 1.528(4) ?
O6 H6A . 0.8500 ?
O6 H6B . 0.8501 ?
C2 C3 . 1.361(5) ?
C5 C4 . 1.375(5) ?
C5 C6 . 1.379(4) ?
C5 H5 . 0.9300 ?
C11 C10 . 1.368(5) ?
C10 C9 . 1.406(5) ?
C10 H10 . 0.9300 ?
C8 C9 . 1.363(5) ?
C8 C7 . 1.378(5) ?
C8 H8 . 0.9300 ?
C9 H9 . 0.9300 ?
C3 C4 . 1.395(5) ?
C3 H3 . 0.9300 ?
C4 H4 . 0.9300 ?

loop_
_geom_hbond_atom_site_label_D
_geom_hbond_atom_site_label_H
_geom_hbond_atom_site_label_A
_geom_hbond_site_symmetry_A
_geom_hbond_distance_DH
_geom_hbond_distance_HA
_geom_hbond_distance_DA
_geom_hbond_angle_DHA
C8 H8 O4 1_554 0.93 2.31 3.229(4) 171.4
C9 H9 O2 2_546 0.93 2.42 3.331(4) 165.2
C4 H4 O6 4_665 0.93 2.54 3.303(4) 139.5
O6 H6B O4 3_557 0.85 1.97 2.772(3) 157.2
O6 H6A O2 4_565 0.85 2.01 2.807(3) 156.0
